data_1516111
loop_
_publ_author_name
'Klet, Rachel C.'
'Theriault, Curt N.'
'Klosin, Jerzy'
'Labinger, Jay A.'
'Bercaw, John E.'

_publ_section_title
;
 Investigations into Asymmetric Post-Metallocene Group 4 Complexes for
 the Synthesis of Highly Regioirregular Polypropylene
;
_journal_issue 10
_journal_name_full Macromolecules
_journal_page_first 3317
_journal_paper_doi 10.1021/ma500453t
_journal_volume 47
_journal_year 2014
_chemical_formula_moiety 'C46 H48 N2 O Zr'
_chemical_formula_sum 'C46 H48 N2 O Zr'
_chemical_formula_weight 736.08
_chemical_name_systematic
;
 ?
;
_space_group_crystal_system triclinic
_space_group_IT_number 2
_space_group_name_Hall '-P 1'
_space_group_name_H-M_alt 'P -1'
_symmetry_space_group_name_Hall '-P 1'
_symmetry_space_group_name_H-M 'P -1'
_atom_sites_solution_hydrogens geom
_atom_sites_solution_primary dual
_audit_creation_date 2013-05-16
_audit_creation_method
;
  Olex2 1.2
  (compiled Apr 23 2013 17:59:47, GUI svn.r4466),
 SHELXL-2013,
 and manual edit
;
_cell_angle_alpha 64.169(2)
_cell_angle_beta 68.942(2)
_cell_angle_gamma 75.522(2)
_cell_formula_units_Z 2
_cell_length_a 11.0188(4)
_cell_length_b 13.6909(5)
_cell_length_c 15.0870(6)
_cell_measurement_reflns_used 9929
_cell_measurement_temperature 100
_cell_measurement_theta_max 31.48
_cell_measurement_theta_min 2.45
_cell_volume 1899.90(13)
_computing_cell_refinement 'SAINT V8.27B (Bruker-AXS, 2007)'
_computing_data_collection 'APEX2 2011.2-3, APEX2 2013.2-0 (Bruker-AXS, 2007)'
_computing_data_reduction 'SAINT V8.27B (Bruker-AXS, 2007)'
_computing_molecular_graphics 'DIAMOND 3 (Crystal Impact, 1999)'
_computing_publication_material
;
O. V. Dolomanov, L. J. Bourhis, R. J. Gildea, J. A. K. Howard and H. Puschmann,
OLEX2: a complete structure solution, refinement and analysis program.
J. Appl. Cryst. (2009). 42, 339-341.
 and SHELXTL (Bruker-AXS, 2007)
;
_computing_structure_refinement 'SHELXL-2013/2 (Sheldrick, 2013)'
_computing_structure_solution 'SHELXT (Sheldrick, 2012)'
_diffrn_ambient_temperature 100
_diffrn_detector_area_resol_mean 8.33
_diffrn_measured_fraction_theta_full 0.999
_diffrn_measured_fraction_theta_max 0.966
_diffrn_measurement_device_type 'Bruker APEX-II CCD'
_diffrn_measurement_method '\f and \w scans'
_diffrn_radiation_monochromator graphite
_diffrn_radiation_type MoK\a
_diffrn_radiation_wavelength 0.71073
_diffrn_reflns_av_R_equivalents 0.0677
_diffrn_reflns_av_unetI/netI 0.0499
_diffrn_reflns_Laue_measured_fraction_full 0.999
_diffrn_reflns_Laue_measured_fraction_max 0.966
_diffrn_reflns_limit_h_max 19
_diffrn_reflns_limit_h_min -19
_diffrn_reflns_limit_k_max 24
_diffrn_reflns_limit_k_min -24
_diffrn_reflns_limit_l_max 26
_diffrn_reflns_limit_l_min -26
_diffrn_reflns_number 160193
_diffrn_reflns_point_group_measured_fraction_full 0.999
_diffrn_reflns_point_group_measured_fraction_max 0.966
_diffrn_reflns_theta_full 25.000
_diffrn_reflns_theta_max 39.580
_diffrn_reflns_theta_min 1.993
_diffrn_source_current 30.0
_diffrn_source_power 1.5
_diffrn_source_target Mo
_diffrn_source_voltage 50.0
_diffrn_standards_number 0
_exptl_absorpt_coefficient_mu 0.326
_exptl_absorpt_correction_T_max 1.0000
_exptl_absorpt_correction_T_min 0.9288
_exptl_absorpt_correction_type multi-scan
_exptl_absorpt_process_details
;
SADABS-2012/1 (Bruker,2012) was used for absorption correction.
wR2(int) was 0.0559 before and 0.0533 after correction.
The Ratio of minimum to maximum transmission is 0.9288.
The \l/2 correction factor is 0.0015.
;
_exptl_crystal_colour yellow
_exptl_crystal_colour_primary yellow
_exptl_crystal_density_diffrn 1.287
_exptl_crystal_description blade
_exptl_crystal_F_000 772
_exptl_crystal_size_max 0.3
_exptl_crystal_size_mid 0.14
_exptl_crystal_size_min 0.05
_refine_diff_density_max 0.666
_refine_diff_density_min -0.505
_refine_diff_density_rms 0.087
_refine_ls_extinction_method none
_refine_ls_goodness_of_fit_ref 1.245
_refine_ls_hydrogen_treatment constr
_refine_ls_matrix_type full
_refine_ls_number_parameters 497
_refine_ls_number_reflns 22164
_refine_ls_number_restraints 6
_refine_ls_restrained_S_all 1.245
_refine_ls_R_factor_all 0.0634
_refine_ls_R_factor_gt 0.0379
_refine_ls_shift/su_max 0.001
_refine_ls_shift/su_mean 0.000
_refine_ls_structure_factor_coef Fsqd
_refine_ls_weighting_details
;
 w=1/[\s^2^(Fo^2^)+(0.0300P)^2^]
 where P=(Fo^2^+2Fc^2^)/3
;
_refine_ls_weighting_scheme calc
_refine_ls_wR_factor_gt 0.0764
_refine_ls_wR_factor_ref 0.0823
_reflns_Friedel_coverage 0.000
_reflns_number_gt 16952
_reflns_number_total 22164
_reflns_threshold_expression 'I > 2\s(I)'
_cod_data_source_file ma500453t_si_003.cif
_cod_data_source_block rck07
_cod_depositor_comments
;
The following automatic conversions were performed:

'_diffrn_source_target' value 'MO' changed to 'Mo' according to
/usr/data/users/saulius/crontab/automatic-downloads/rss-feeds/ACS/lib/dictionaries/cif_core.dic
dictionary named 'cif_core.dic' version 2.4.2 from 2011-04-26.

Automatic conversion script
Id: cif_fix_values 2281 2013-09-26 08:29:07Z andrius 
;
_cod_database_code 1516111
_olex2_refinement_description
;
1. Fixed Uiso
 At 1.2 times of:
  All C(H) groups, All C(H,H) groups
 At 1.5 times of:
  All C(H,H,H) groups
2. Uiso/Uaniso restraints and constraints
C30A \\sim C31A \\sim C32A: within 1.7A with sigma of 0.04 and sigma for terminal atoms of 0.08
3. Same fragment restrains
{C25, C26, C27, C28}
as
{C29A, C30A, C31A, C32A}
4. Others
 Sof(C29A)=Sof(C30A)=Sof(H30D)=Sof(H30E)=Sof(H30F)=Sof(C31A)=Sof(H31D)=
 Sof(H31E)=Sof(H31F)=Sof(C32A)=Sof(H32D)=Sof(H32E)=Sof(H32F)=1-FVAR(1)
 Sof(C29)=Sof(C30)=Sof(H30A)=Sof(H30B)=Sof(H30C)=Sof(C31)=Sof(H31A)=Sof(H31B)=
 Sof(H31C)=Sof(C32)=Sof(H32A)=Sof(H32B)=Sof(H32C)=FVAR(1)
5.a Secondary CH2 refined with riding coordinates:
 C18(H18A,H18B), C33(H33A,H33B), C40(H40A,H40B)
5.b Aromatic/amide H refined with riding coordinates:
 C3(H3), C5(H5), C8(H8), C9(H9), C10(H10), C13(H13), C14(H14), C15(H15),
 C16(H16), C20(H20), C21(H21), C22(H22), C23(H23), C24(H24), C35(H35), C36(H36),
  C37(H37), C38(H38), C39(H39), C42(H42), C43(H43), C44(H44), C45(H45), C46(H46)
5.c Idealised Me refined as rotating group:
 C26(H26A,H26B,H26C), C27(H27A,H27B,H27C), C28(H28A,H28B,H28C), C30(H30A,H30B,
 H30C), C31(H31A,H31B,H31C), C32(H32A,H32B,H32C), C30A(H30D,H30E,H30F),
 C31A(H31D,H31E,H31F), C32A(H32D,H32E,H32F)
;
_shelx_estimated_absorpt_t_max 0.984
_shelx_estimated_absorpt_t_min 0.908
_shelx_space_group_comment
;
The symmetry employed for this shelxl refinement is uniquely defined
by the following loop, which should always be used as a source of
symmetry information in preference to the above space-group names.
They are only intended as comments.
;
_shelxl_version_number 2013-2

loop_
_space_group_symop_operation_xyz
'x, y, z'
'-x, -y, -z'

loop_
_atom_site_label
_atom_site_type_symbol
_atom_site_fract_x
_atom_site_fract_y
_atom_site_fract_z
_atom_site_U_iso_or_equiv
_atom_site_adp_type
_atom_site_occupancy
_atom_site_site_symmetry_order
_atom_site_calc_flag
_atom_site_refinement_flags_posn
_atom_site_refinement_flags_adp
_atom_site_refinement_flags_occupancy
_atom_site_disorder_assembly
_atom_site_disorder_group
Zr1 Zr 0.44296(2) 0.30010(2) 0.31222(2) 0.01003(2) Uani 1 1 d . . . . .
O1 O 0.47379(6) 0.32135(5) 0.16687(5) 0.01191(12) Uani 1 1 d . . . . .
N1 N 0.24294(7) 0.37483(6) 0.28418(6) 0.01099(13) Uani 1 1 d . . . . .
N2 N 0.33437(8) 0.27095(6) 0.46988(6) 0.01345(14) Uani 1 1 d . . . . .
C1 C 0.41317(9) 0.31010(7) 0.10999(7) 0.01147(15) Uani 1 1 d . . . . .
C2 C 0.48819(9) 0.29174(7) 0.01891(7) 0.01342(16) Uani 1 1 d . . . . .
C3 C 0.42210(11) 0.27068(9) -0.03231(8) 0.01826(18) Uani 1 1 d . . . . .
H3 H 0.4712 0.2582 -0.0933 0.022 Uiso 1 1 calc R U . . .
C4 C 0.28670(11) 0.26679(9) 0.00105(8) 0.0204(2) Uani 1 1 d . . . . .
C5 C 0.21563(10) 0.29132(9) 0.08648(8) 0.01715(18) Uani 1 1 d . . . . .
H5 H 0.1234 0.2907 0.1095 0.021 Uiso 1 1 calc R U . . .
C6 C 0.27560(9) 0.31731(7) 0.14078(7) 0.01264(15) Uani 1 1 d . . . . .
C7 C 0.19234(9) 0.36213(8) 0.21949(7) 0.01286(15) Uani 1 1 d . . . . .
C8 C 0.06144(10) 0.40114(10) 0.22210(9) 0.0209(2) Uani 1 1 d . . . . .
H8 H 0.0250 0.3913 0.1787 0.025 Uiso 1 1 calc R U . . .
C9 C -0.01502(11) 0.45349(11) 0.28658(9) 0.0252(2) Uani 1 1 d . . . . .
H9 H -0.1049 0.4764 0.2902 0.030 Uiso 1 1 calc R U . . .
C10 C 0.03990(10) 0.47268(9) 0.34633(8) 0.01958(19) Uani 1 1 d . . . . .
H10 H -0.0102 0.5125 0.3883 0.023 Uiso 1 1 calc R U . . .
C11 C 0.16931(9) 0.43256(7) 0.34357(7) 0.01306(15) Uani 1 1 d . . . . .
C12 C 0.22903(9) 0.45610(7) 0.40537(7) 0.01272(15) Uani 1 1 d . . . . .
C13 C 0.20731(10) 0.56365(8) 0.39994(8) 0.01747(18) Uani 1 1 d . . . . .
H13 H 0.1633 0.6183 0.3529 0.021 Uiso 1 1 calc R U . . .
C14 C 0.24811(11) 0.59244(9) 0.46111(8) 0.0212(2) Uani 1 1 d . . . . .
H14 H 0.2355 0.6663 0.4544 0.025 Uiso 1 1 calc R U . . .
C15 C 0.30802(11) 0.51127(9) 0.53272(8) 0.02015(19) Uani 1 1 d . . . . .
H15 H 0.3339 0.5295 0.5768 0.024 Uiso 1 1 calc R U . . .
C16 C 0.33012(10) 0.40447(9) 0.54018(8) 0.01729(18) Uani 1 1 d . . . . .
H16 H 0.3686 0.3499 0.5911 0.021 Uiso 1 1 calc R U . . .
C17 C 0.29696(9) 0.37433(8) 0.47407(7) 0.01305(15) Uani 1 1 d . . . . .
C18 C 0.33845(10) 0.17939(8) 0.56650(7) 0.01557(17) Uani 1 1 d . . . . .
H18A H 0.3934 0.1947 0.5974 0.019 Uiso 1 1 calc R U . . .
H18B H 0.3814 0.1133 0.5515 0.019 Uiso 1 1 calc R U . . .
C19 C 0.20579(9) 0.15493(7) 0.64486(7) 0.01363(16) Uani 1 1 d . . . . .
C20 C 0.08919(10) 0.19536(8) 0.61845(8) 0.01815(18) Uani 1 1 d . . . . .
H20 H 0.0906 0.2438 0.5500 0.022 Uiso 1 1 calc R U . . .
C21 C -0.02943(11) 0.16518(9) 0.69183(10) 0.0227(2) Uani 1 1 d . . . . .
H21 H -0.1085 0.1929 0.6730 0.027 Uiso 1 1 calc R U . . .
C22 C -0.03326(11) 0.09510(9) 0.79204(9) 0.0239(2) Uani 1 1 d . . . . .
H22 H -0.1146 0.0751 0.8419 0.029 Uiso 1 1 calc R U . . .
C23 C 0.08247(11) 0.05439(9) 0.81901(8) 0.0214(2) Uani 1 1 d . . . . .
H23 H 0.0807 0.0060 0.8875 0.026 Uiso 1 1 calc R U . . .
C24 C 0.20096(10) 0.08445(8) 0.74583(8) 0.01679(17) Uani 1 1 d . . . . .
H24 H 0.2798 0.0565 0.7649 0.020 Uiso 1 1 calc R U . . .
C25 C 0.63695(10) 0.29539(8) -0.02135(7) 0.01500(17) Uani 1 1 d D . . . .
C26 C 0.70474(10) 0.19882(8) 0.05254(8) 0.01949(19) Uani 1 1 d D . . . .
H26A H 0.6707 0.2016 0.1211 0.029 Uiso 1 1 calc R U . . .
H26B H 0.7993 0.2033 0.0272 0.029 Uiso 1 1 calc R U . . .
H26C H 0.6874 0.1301 0.0564 0.029 Uiso 1 1 calc R U . . .
C27 C 0.66993(10) 0.40453(8) -0.03472(8) 0.01804(18) Uani 1 1 d D . . . .
H27A H 0.6280 0.4648 -0.0835 0.027 Uiso 1 1 calc R U . . .
H27B H 0.7650 0.4063 -0.0610 0.027 Uiso 1 1 calc R U . . .
H27C H 0.6379 0.4121 0.0318 0.027 Uiso 1 1 calc R U . . .
C28 C 0.69358(11) 0.28750(10) -0.12721(9) 0.0242(2) Uani 1 1 d D . . . .
H28A H 0.6784 0.2173 -0.1217 0.036 Uiso 1 1 calc R U . . .
H28B H 0.7878 0.2931 -0.1518 0.036 Uiso 1 1 calc R U . . .
H28C H 0.6507 0.3471 -0.1758 0.036 Uiso 1 1 calc R U . . .
C29 C 0.2323(3) 0.2244(2) -0.0547(3) 0.0172(5) Uani 0.660(5) 1 d . . P A 1
C30 C 0.2654(9) 0.3001(7) -0.1679(5) 0.0279(11) Uani 0.660(5) 1 d . . P A 1
H30A H 0.2309 0.3754 -0.1742 0.042 Uiso 0.660(5) 1 calc R U P A 1
H30B H 0.2261 0.2781 -0.2044 0.042 Uiso 0.660(5) 1 calc R U P A 1
H30C H 0.3606 0.2955 -0.1980 0.042 Uiso 0.660(5) 1 calc R U P A 1
C31 C 0.2916(3) 0.10748(15) -0.04468(18) 0.0283(5) Uani 0.660(5) 1 d . . P A 1
H31A H 0.3861 0.1063 -0.0781 0.042 Uiso 0.660(5) 1 calc R U P A 1
H31B H 0.2513 0.0818 -0.0777 0.042 Uiso 0.660(5) 1 calc R U P A 1
H31C H 0.2754 0.0597 0.0282 0.042 Uiso 0.660(5) 1 calc R U P A 1
C32 C 0.0840(2) 0.2260(3) -0.0112(2) 0.0373(7) Uani 0.660(5) 1 d . . P A 1
H32A H 0.0618 0.1741 0.0605 0.056 Uiso 0.660(5) 1 calc R U P A 1
H32B H 0.0502 0.2054 -0.0517 0.056 Uiso 0.660(5) 1 calc R U P A 1
H32C H 0.0448 0.2996 -0.0142 0.056 Uiso 0.660(5) 1 calc R U P A 1
C29A C 0.2061(7) 0.2553(5) -0.0600(5) 0.0203(10) Uani 0.340(5) 1 d D . P A 2
C30A C 0.2797(18) 0.2839(13) -0.1741(10) 0.027(2) Uani 0.340(5) 1 d D . P A 2
H30D H 0.2967 0.3605 -0.2062 0.041 Uiso 0.340(5) 1 calc R U P A 2
H30E H 0.2265 0.2725 -0.2081 0.041 Uiso 0.340(5) 1 calc R U P A 2
H30F H 0.3629 0.2369 -0.1812 0.041 Uiso 0.340(5) 1 calc R U P A 2
C31A C 0.1897(9) 0.1340(5) -0.0076(4) 0.071(3) Uani 0.340(5) 1 d D . P A 2
H31D H 0.2759 0.0914 -0.0155 0.106 Uiso 0.340(5) 1 calc R U P A 2
H31E H 0.1385 0.1168 -0.0392 0.106 Uiso 0.340(5) 1 calc R U P A 2
H31F H 0.1440 0.1159 0.0657 0.106 Uiso 0.340(5) 1 calc R U P A 2
C32A C 0.0685(5) 0.3202(8) -0.0541(5) 0.063(2) Uani 0.340(5) 1 d D . P A 2
H32D H 0.0135 0.2956 0.0174 0.095 Uiso 0.340(5) 1 calc R U P A 2
H32E H 0.0286 0.3078 -0.0963 0.095 Uiso 0.340(5) 1 calc R U P A 2
H32F H 0.0761 0.3983 -0.0796 0.095 Uiso 0.340(5) 1 calc R U P A 2
C33 C 0.56956(10) 0.42994(8) 0.27601(8) 0.01606(17) Uani 1 1 d . . . . .
H33A H 0.5955 0.4796 0.2028 0.019 Uiso 1 1 calc R U . . .
H33B H 0.5360 0.4704 0.3223 0.019 Uiso 1 1 calc R U . . .
C34 C 0.66544(9) 0.33542(8) 0.30594(8) 0.01507(17) Uani 1 1 d . . . . .
C35 C 0.65375(10) 0.26973(8) 0.41060(8) 0.01686(17) Uani 1 1 d . . . . .
H35 H 0.5919 0.2942 0.4616 0.020 Uiso 1 1 calc R U . . .
C36 C 0.73010(11) 0.17021(9) 0.44124(9) 0.0203(2) Uani 1 1 d . . . . .
H36 H 0.7215 0.1288 0.5122 0.024 Uiso 1 1 calc R U . . .
C37 C 0.81863(11) 0.13127(9) 0.36848(10) 0.0226(2) Uani 1 1 d . . . . .
H37 H 0.8700 0.0628 0.3892 0.027 Uiso 1 1 calc R U . . .
C38 C 0.83143(11) 0.19355(10) 0.26480(9) 0.0228(2) Uani 1 1 d . . . . .
H38 H 0.8925 0.1675 0.2146 0.027 Uiso 1 1 calc R U . . .
C39 C 0.75639(10) 0.29289(9) 0.23375(8) 0.01902(19) Uani 1 1 d . . . . .
H39 H 0.7661 0.3334 0.1625 0.023 Uiso 1 1 calc R U . . .
C40 C 0.50751(9) 0.11758(7) 0.35194(8) 0.01380(16) Uani 1 1 d . . . . .
H40A H 0.5930 0.1038 0.3045 0.017 Uiso 1 1 calc R U . . .
H40B H 0.5120 0.0793 0.4237 0.017 Uiso 1 1 calc R U . . .
C41 C 0.39854(10) 0.08618(7) 0.33704(8) 0.01401(16) Uani 1 1 d . . . . .
C42 C 0.26843(10) 0.10166(8) 0.39513(8) 0.01656(17) Uani 1 1 d . . . . .
H42 H 0.2511 0.1266 0.4486 0.020 Uiso 1 1 calc R U . . .
C43 C 0.16423(11) 0.08134(9) 0.37626(9) 0.0207(2) Uani 1 1 d . . . . .
H43 H 0.0771 0.0940 0.4158 0.025 Uiso 1 1 calc R U . . .
C44 C 0.18710(12) 0.04278(9) 0.30020(10) 0.0235(2) Uani 1 1 d . . . . .
H44 H 0.1162 0.0283 0.2876 0.028 Uiso 1 1 calc R U . . .
C45 C 0.31484(12) 0.02553(9) 0.24248(9) 0.0230(2) Uani 1 1 d . . . . .
H45 H 0.3314 -0.0020 0.1908 0.028 Uiso 1 1 calc R U . . .
C46 C 0.41868(11) 0.04805(8) 0.25956(8) 0.01793(18) Uani 1 1 d . . . . .
H46 H 0.5051 0.0375 0.2180 0.022 Uiso 1 1 calc R U . . .

loop_
_atom_site_aniso_label
_atom_site_aniso_U_11
_atom_site_aniso_U_22
_atom_site_aniso_U_33
_atom_site_aniso_U_23
_atom_site_aniso_U_13
_atom_site_aniso_U_12
Zr1 0.01062(4) 0.01051(4) 0.00945(4) -0.00344(3) -0.00344(3) -0.00187(3)
O1 0.0116(3) 0.0142(3) 0.0109(3) -0.0052(2) -0.0035(2) -0.0021(2)
N1 0.0116(3) 0.0114(3) 0.0092(3) -0.0032(2) -0.0027(3) -0.0019(2)
N2 0.0168(4) 0.0119(3) 0.0101(3) -0.0031(3) -0.0047(3) 0.0002(3)
C1 0.0139(4) 0.0107(3) 0.0098(3) -0.0032(3) -0.0034(3) -0.0029(3)
C2 0.0166(4) 0.0130(4) 0.0100(4) -0.0040(3) -0.0022(3) -0.0038(3)
C3 0.0219(5) 0.0238(5) 0.0115(4) -0.0089(4) -0.0005(3) -0.0091(4)
C4 0.0232(5) 0.0301(5) 0.0127(4) -0.0093(4) -0.0023(4) -0.0131(4)
C5 0.0160(4) 0.0249(5) 0.0133(4) -0.0074(4) -0.0032(3) -0.0084(4)
C6 0.0144(4) 0.0142(4) 0.0099(4) -0.0041(3) -0.0030(3) -0.0042(3)
C7 0.0115(4) 0.0160(4) 0.0108(4) -0.0043(3) -0.0027(3) -0.0033(3)
C8 0.0139(4) 0.0342(6) 0.0192(5) -0.0142(4) -0.0066(4) -0.0002(4)
C9 0.0126(4) 0.0415(7) 0.0238(5) -0.0174(5) -0.0072(4) 0.0049(4)
C10 0.0140(4) 0.0273(5) 0.0178(5) -0.0125(4) -0.0045(4) 0.0045(4)
C11 0.0140(4) 0.0135(4) 0.0101(4) -0.0039(3) -0.0029(3) -0.0008(3)
C12 0.0147(4) 0.0130(4) 0.0099(4) -0.0050(3) -0.0027(3) -0.0009(3)
C13 0.0225(5) 0.0147(4) 0.0133(4) -0.0062(3) -0.0029(4) -0.0008(3)
C14 0.0289(5) 0.0173(4) 0.0192(5) -0.0103(4) -0.0028(4) -0.0050(4)
C15 0.0223(5) 0.0256(5) 0.0180(5) -0.0133(4) -0.0037(4) -0.0056(4)
C16 0.0177(4) 0.0228(5) 0.0140(4) -0.0090(4) -0.0056(3) -0.0014(3)
C17 0.0137(4) 0.0146(4) 0.0100(4) -0.0047(3) -0.0025(3) -0.0016(3)
C18 0.0163(4) 0.0155(4) 0.0107(4) -0.0020(3) -0.0045(3) 0.0002(3)
C19 0.0170(4) 0.0116(4) 0.0124(4) -0.0050(3) -0.0041(3) -0.0013(3)
C20 0.0189(4) 0.0138(4) 0.0200(5) -0.0036(3) -0.0078(4) -0.0010(3)
C21 0.0164(5) 0.0151(4) 0.0322(6) -0.0060(4) -0.0064(4) -0.0009(3)
C22 0.0198(5) 0.0178(4) 0.0283(6) -0.0087(4) 0.0021(4) -0.0059(4)
C23 0.0267(5) 0.0192(4) 0.0147(4) -0.0054(4) -0.0006(4) -0.0065(4)
C24 0.0202(5) 0.0175(4) 0.0126(4) -0.0057(3) -0.0043(3) -0.0027(3)
C25 0.0149(4) 0.0157(4) 0.0120(4) -0.0052(3) -0.0008(3) -0.0024(3)
C26 0.0176(4) 0.0171(4) 0.0194(5) -0.0060(4) -0.0034(4) 0.0005(3)
C27 0.0162(4) 0.0162(4) 0.0169(4) -0.0034(3) -0.0011(3) -0.0047(3)
C28 0.0206(5) 0.0334(6) 0.0162(5) -0.0130(4) 0.0018(4) -0.0033(4)
C29 0.0189(11) 0.0229(13) 0.0145(8) -0.0100(10) -0.0040(7) -0.0059(9)
C30 0.038(2) 0.0312(18) 0.021(2) -0.0075(12) -0.0162(17) -0.0094(14)
C31 0.0450(13) 0.0228(8) 0.0268(10) -0.0111(7) -0.0166(9) -0.0080(8)
C32 0.0207(9) 0.072(2) 0.0415(13) -0.0420(14) -0.0038(8) -0.0116(10)
C29A 0.029(3) 0.024(3) 0.0157(16) -0.008(2) -0.0090(18) -0.0094(19)
C30A 0.038(4) 0.040(5) 0.011(2) -0.012(3) -0.002(2) -0.019(4)
C31A 0.153(9) 0.048(3) 0.037(3) 0.009(2) -0.052(4) -0.065(5)
C32A 0.034(2) 0.136(7) 0.055(3) -0.069(4) -0.027(2) 0.014(3)
C33 0.0183(4) 0.0135(4) 0.0178(4) -0.0049(3) -0.0070(4) -0.0037(3)
C34 0.0138(4) 0.0168(4) 0.0177(4) -0.0063(3) -0.0052(3) -0.0065(3)
C35 0.0174(4) 0.0175(4) 0.0170(4) -0.0060(3) -0.0055(4) -0.0044(3)
C36 0.0202(5) 0.0199(5) 0.0211(5) -0.0042(4) -0.0096(4) -0.0037(4)
C37 0.0163(5) 0.0220(5) 0.0305(6) -0.0094(4) -0.0103(4) 0.0002(4)
C38 0.0148(4) 0.0281(5) 0.0274(6) -0.0145(4) -0.0048(4) -0.0004(4)
C39 0.0159(4) 0.0240(5) 0.0184(5) -0.0085(4) -0.0041(4) -0.0045(4)
C40 0.0140(4) 0.0124(4) 0.0150(4) -0.0045(3) -0.0048(3) -0.0020(3)
C41 0.0164(4) 0.0094(3) 0.0155(4) -0.0026(3) -0.0057(3) -0.0025(3)
C42 0.0169(4) 0.0141(4) 0.0187(4) -0.0059(3) -0.0042(4) -0.0038(3)
C43 0.0167(4) 0.0180(4) 0.0266(5) -0.0063(4) -0.0066(4) -0.0045(3)
C44 0.0245(5) 0.0214(5) 0.0300(6) -0.0074(4) -0.0139(5) -0.0069(4)
C45 0.0301(6) 0.0216(5) 0.0248(5) -0.0112(4) -0.0118(5) -0.0049(4)
C46 0.0204(5) 0.0164(4) 0.0186(5) -0.0080(4) -0.0054(4) -0.0026(3)

loop_
_atom_type_symbol
_atom_type_description
_atom_type_scat_dispersion_real
_atom_type_scat_dispersion_imag
_atom_type_scat_source
C C 0.0033 0.0016 'International Tables Vol C Tables 4.2.6.8 and 6.1.1.4'
H H 0.0000 0.0000 'International Tables Vol C Tables 4.2.6.8 and 6.1.1.4'
N N 0.0061 0.0033 'International Tables Vol C Tables 4.2.6.8 and 6.1.1.4'
O O 0.0106 0.0060 'International Tables Vol C Tables 4.2.6.8 and 6.1.1.4'
Zr Zr -2.9673 0.5597 'International Tables Vol C Tables 4.2.6.8 and 6.1.1.4'

loop_
_geom_angle_atom_site_label_1
_geom_angle_atom_site_label_2
_geom_angle_atom_site_label_3
_geom_angle
O1 Zr1 N1 76.60(3)
O1 Zr1 N2 157.17(3)
O1 Zr1 C17 146.56(3)
O1 Zr1 C33 96.19(3)
O1 Zr1 C34 101.43(3)
O1 Zr1 C40 89.80(3)
N1 Zr1 C17 74.04(3)
N1 Zr1 C33 112.37(3)
N1 Zr1 C34 146.75(3)
N2 Zr1 N1 83.36(3)
N2 Zr1 C17 28.24(3)
N2 Zr1 C33 101.54(3)
N2 Zr1 C34 101.33(3)
N2 Zr1 C40 91.12(3)
C33 Zr1 C17 80.67(3)
C33 Zr1 C34 34.38(3)
C34 Zr1 C17 94.51(3)
C40 Zr1 N1 120.71(3)
C40 Zr1 C17 118.96(3)
C40 Zr1 C33 126.48(3)
C40 Zr1 C34 92.28(3)
C1 O1 Zr1 139.01(6)
C7 N1 Zr1 126.56(6)
C11 N1 Zr1 113.43(6)
C11 N1 C7 119.94(8)
C17 N2 Zr1 104.95(6)
C17 N2 C18 116.47(8)
C18 N2 Zr1 133.19(6)
O1 C1 C2 119.60(8)
O1 C1 C6 119.58(8)
C6 C1 C2 120.82(8)
C1 C2 C25 121.27(8)
C3 C2 C1 117.46(9)
C3 C2 C25 121.27(9)
C2 C3 H3 118.3
C2 C3 C4 123.45(9)
C4 C3 H3 118.3
C3 C4 C29 116.52(14)
C3 C4 C29A 125.2(3)
C5 C4 C3 117.60(9)
C5 C4 C29 125.59(15)
C5 C4 C29A 116.5(3)
C4 C5 H5 118.9
C4 C5 C6 122.18(9)
C6 C5 H5 118.9
C1 C6 C5 117.99(9)
C1 C6 C7 122.53(8)
C5 C6 C7 119.14(9)
N1 C7 C6 121.64(8)
N1 C7 C8 118.94(9)
C8 C7 C6 119.19(9)
C7 C8 H8 119.5
C9 C8 C7 120.92(10)
C9 C8 H8 119.5
C8 C9 H9 120.2
C8 C9 C10 119.55(10)
C10 C9 H9 120.2
C9 C10 H10 120.7
C11 C10 C9 118.70(9)
C11 C10 H10 120.7
N1 C11 C10 121.67(9)
N1 C11 C12 119.77(8)
C10 C11 C12 118.54(9)
C13 C12 C11 117.11(9)
C13 C12 C17 119.38(9)
C17 C12 C11 123.33(8)
C12 C13 H13 119.0
C14 C13 C12 121.90(10)
C14 C13 H13 119.0
C13 C14 H14 120.6
C13 C14 C15 118.82(9)
C15 C14 H14 120.6
C14 C15 H15 119.7
C16 C15 C14 120.53(10)
C16 C15 H15 119.7
C15 C16 H16 119.2
C15 C16 C17 121.65(10)
C17 C16 H16 119.2
N2 C17 Zr1 46.80(4)
N2 C17 C12 119.52(8)
N2 C17 C16 122.92(9)
C12 C17 Zr1 87.81(5)
C16 C17 Zr1 134.51(7)
C16 C17 C12 117.46(9)
N2 C18 H18A 108.6
N2 C18 H18B 108.6
N2 C18 C19 114.76(8)
H18A C18 H18B 107.6
C19 C18 H18A 108.6
C19 C18 H18B 108.6
C20 C19 C18 122.46(9)
C20 C19 C24 118.69(9)
C24 C19 C18 118.75(9)
C19 C20 H20 119.9
C19 C20 C21 120.28(10)
C21 C20 H20 119.9
C20 C21 H21 119.7
C22 C21 C20 120.61(10)
C22 C21 H21 119.7
C21 C22 H22 120.3
C21 C22 C23 119.49(10)
C23 C22 H22 120.3
C22 C23 H23 120.0
C22 C23 C24 119.95(10)
C24 C23 H23 120.0
C19 C24 H24 119.5
C23 C24 C19 120.98(10)
C23 C24 H24 119.5
C2 C25 C26 110.21(8)
C2 C25 C27 110.12(8)
C27 C25 C26 110.71(8)
C28 C25 C2 111.63(9)
C28 C25 C26 107.48(8)
C28 C25 C27 106.59(8)
C25 C26 H26A 109.5
C25 C26 H26B 109.5
C25 C26 H26C 109.5
H26A C26 H26B 109.5
H26A C26 H26C 109.5
H26B C26 H26C 109.5
C25 C27 H27A 109.5
C25 C27 H27B 109.5
C25 C27 H27C 109.5
H27A C27 H27B 109.5
H27A C27 H27C 109.5
H27B C27 H27C 109.5
C25 C28 H28A 109.5
C25 C28 H28B 109.5
C25 C28 H28C 109.5
H28A C28 H28B 109.5
H28A C28 H28C 109.5
H28B C28 H28C 109.5
C30 C29 C4 107.8(4)
C30 C29 C31 109.4(3)
C30 C29 C32 108.8(4)
C31 C29 C4 111.7(2)
C32 C29 C4 110.6(2)
C32 C29 C31 108.4(2)
C29 C30 H30A 109.5
C29 C30 H30B 109.5
C29 C30 H30C 109.5
H30A C30 H30B 109.5
H30A C30 H30C 109.5
H30B C30 H30C 109.5
C29 C31 H31A 109.5
C29 C31 H31B 109.5
C29 C31 H31C 109.5
H31A C31 H31B 109.5
H31A C31 H31C 109.5
H31B C31 H31C 109.5
C29 C32 H32A 109.5
C29 C32 H32B 109.5
C29 C32 H32C 109.5
H32A C32 H32B 109.5
H32A C32 H32C 109.5
H32B C32 H32C 109.5
C30A C29A C4 112.8(9)
C30A C29A C32A 106.9(8)
C31A C29A C4 101.9(4)
C31A C29A C30A 109.8(7)
C31A C29A C32A 108.2(6)
C32A C29A C4 117.0(4)
C29A C30A H30D 109.5
C29A C30A H30E 109.5
C29A C30A H30F 109.5
H30D C30A H30E 109.5
H30D C30A H30F 109.5
H30E C30A H30F 109.5
C29A C31A H31D 109.5
C29A C31A H31E 109.5
C29A C31A H31F 109.5
H31D C31A H31E 109.5
H31D C31A H31F 109.5
H31E C31A H31F 109.5
C29A C32A H32D 109.5
C29A C32A H32E 109.5
C29A C32A H32F 109.5
H32D C32A H32E 109.5
H32D C32A H32F 109.5
H32E C32A H32F 109.5
Zr1 C33 H33A 114.7
Zr1 C33 H33B 114.7
H33A C33 H33B 111.8
C34 C33 Zr1 83.53(5)
C34 C33 H33A 114.7
C34 C33 H33B 114.7
C33 C34 Zr1 62.09(5)
C35 C34 Zr1 94.70(6)
C35 C34 C33 120.72(9)
C35 C34 C39 116.31(9)
C39 C34 Zr1 103.37(6)
C39 C34 C33 121.74(9)
C34 C35 H35 119.0
C36 C35 C34 121.94(10)
C36 C35 H35 119.0
C35 C36 H36 119.9
C37 C36 C35 120.19(10)
C37 C36 H36 119.9
C36 C37 H37 120.4
C36 C37 C38 119.22(10)
C38 C37 H37 120.4
C37 C38 H38 119.6
C39 C38 C37 120.89(11)
C39 C38 H38 119.6
C34 C39 H39 119.3
C38 C39 C34 121.41(10)
C38 C39 H39 119.3
Zr1 C40 H40A 111.8
Zr1 C40 H40B 111.8
H40A C40 H40B 109.5
C41 C40 Zr1 99.75(6)
C41 C40 H40A 111.8
C41 C40 H40B 111.8
C42 C41 C40 120.99(9)
C42 C41 C46 116.76(9)
C46 C41 C40 122.06(9)
C41 C42 H42 119.1
C43 C42 C41 121.71(10)
C43 C42 H42 119.1
C42 C43 H43 119.9
C44 C43 C42 120.25(10)
C44 C43 H43 119.9
C43 C44 H44 120.4
C43 C44 C45 119.23(10)
C45 C44 H44 120.4
C44 C45 H45 119.7
C44 C45 C46 120.65(10)
C46 C45 H45 119.7
C41 C46 H46 119.3
C45 C46 C41 121.38(10)
C45 C46 H46 119.3

loop_
_geom_bond_atom_site_label_1
_geom_bond_atom_site_label_2
_geom_bond_distance
Zr1 O1 1.9917(7)
Zr1 N1 2.2911(8)
Zr1 N2 2.1482(8)
Zr1 C17 2.8470(9)
Zr1 C33 2.2913(10)
Zr1 C34 2.5765(9)
Zr1 C40 2.2851(9)
O1 C1 1.3360(11)
N1 C7 1.3715(12)
N1 C11 1.3638(12)
N2 C17 1.3945(12)
N2 C18 1.4577(12)
C1 C2 1.4197(13)
C1 C6 1.4080(13)
C2 C3 1.3837(14)
C2 C25 1.5353(13)
C3 H3 0.9500
C3 C4 1.3995(15)
C4 C5 1.3812(14)
C4 C29 1.539(4)
C4 C29A 1.563(7)
C5 H5 0.9500
C5 C6 1.4124(13)
C6 C7 1.4828(13)
C7 C8 1.3999(14)
C8 H8 0.9500
C8 C9 1.3735(15)
C9 H9 0.9500
C9 C10 1.3877(16)
C10 H10 0.9500
C10 C11 1.3865(14)
C11 C12 1.4883(13)
C12 C13 1.4018(13)
C12 C17 1.4196(13)
C13 H13 0.9500
C13 C14 1.3831(15)
C14 H14 0.9500
C14 C15 1.3919(16)
C15 H15 0.9500
C15 C16 1.3814(15)
C16 H16 0.9500
C16 C17 1.4124(14)
C18 H18A 0.9900
C18 H18B 0.9900
C18 C19 1.5180(14)
C19 C20 1.3914(14)
C19 C24 1.3931(14)
C20 H20 0.9500
C20 C21 1.3915(15)
C21 H21 0.9500
C21 C22 1.3851(17)
C22 H22 0.9500
C22 C23 1.3865(17)
C23 H23 0.9500
C23 C24 1.3891(15)
C24 H24 0.9500
C25 C26 1.5391(14)
C25 C27 1.5367(14)
C25 C28 1.5337(14)
C26 H26A 0.9800
C26 H26B 0.9800
C26 H26C 0.9800
C27 H27A 0.9800
C27 H27B 0.9800
C27 H27C 0.9800
C28 H28A 0.9800
C28 H28B 0.9800
C28 H28C 0.9800
C29 C30 1.524(8)
C29 C31 1.533(3)
C29 C32 1.525(4)
C30 H30A 0.9800
C30 H30B 0.9800
C30 H30C 0.9800
C31 H31A 0.9800
C31 H31B 0.9800
C31 H31C 0.9800
C32 H32A 0.9800
C32 H32B 0.9800
C32 H32C 0.9800
C29A C30A 1.531(13)
C29A C31A 1.523(7)
C29A C32A 1.548(7)
C30A H30D 0.9800
C30A H30E 0.9800
C30A H30F 0.9800
C31A H31D 0.9800
C31A H31E 0.9800
C31A H31F 0.9800
C32A H32D 0.9800
C32A H32E 0.9800
C32A H32F 0.9800
C33 H33A 0.9900
C33 H33B 0.9900
C33 C34 1.4644(14)
C34 C35 1.4117(14)
C34 C39 1.4164(15)
C35 H35 0.9500
C35 C36 1.3912(15)
C36 H36 0.9500
C36 C37 1.3860(16)
C37 H37 0.9500
C37 C38 1.3904(17)
C38 H38 0.9500
C38 C39 1.3834(16)
C39 H39 0.9500
C40 H40A 0.9900
C40 H40B 0.9900
C40 C41 1.4877(13)
C41 C42 1.4054(14)
C41 C46 1.4056(14)
C42 H42 0.9500
C42 C43 1.3930(14)
C43 H43 0.9500
C43 C44 1.3828(17)
C44 H44 0.9500
C44 C45 1.3884(17)
C45 H45 0.9500
C45 C46 1.3886(15)
C46 H46 0.9500

loop_
_geom_torsion_atom_site_label_1
_geom_torsion_atom_site_label_2
_geom_torsion_atom_site_label_3
_geom_torsion_atom_site_label_4
_geom_torsion
Zr1 O1 C1 C2 -154.22(7)
Zr1 O1 C1 C6 26.18(13)
Zr1 N1 C7 C6 -14.27(12)
Zr1 N1 C7 C8 171.29(7)
Zr1 N1 C11 C10 -172.22(8)
Zr1 N1 C11 C12 9.34(10)
Zr1 N2 C17 C12 53.70(10)
Zr1 N2 C17 C16 -122.53(9)
Zr1 N2 C18 C19 -141.77(7)
Zr1 C33 C34 C35 -78.06(8)
Zr1 C33 C34 C39 88.85(9)
Zr1 C34 C35 C36 109.32(9)
Zr1 C34 C39 C38 -103.71(10)
Zr1 C40 C41 C42 -60.05(9)
Zr1 C40 C41 C46 114.84(9)
O1 C1 C2 C3 174.22(8)
O1 C1 C2 C25 -5.92(13)
O1 C1 C6 C5 -172.08(8)
O1 C1 C6 C7 14.68(13)
N1 C7 C8 C9 1.40(16)
N1 C11 C12 C13 132.59(9)
N1 C11 C12 C17 -52.33(13)
N2 C18 C19 C20 16.54(13)
N2 C18 C19 C24 -167.16(9)
C1 C2 C3 C4 0.05(15)
C1 C2 C25 C26 67.80(11)
C1 C2 C25 C27 -54.63(12)
C1 C2 C25 C28 -172.83(9)
C1 C6 C7 N1 -15.89(14)
C1 C6 C7 C8 158.54(10)
C2 C1 C6 C5 8.33(13)
C2 C1 C6 C7 -164.90(9)
C2 C3 C4 C5 3.66(17)
C2 C3 C4 C29 -170.47(15)
C2 C3 C4 C29A 173.3(3)
C3 C2 C25 C26 -112.35(10)
C3 C2 C25 C27 125.22(10)
C3 C2 C25 C28 7.02(13)
C3 C4 C5 C6 -1.34(16)
C3 C4 C29 C30 -60.5(4)
C3 C4 C29 C31 59.8(3)
C3 C4 C29 C32 -179.36(18)
C3 C4 C29A C30A -17.9(8)
C3 C4 C29A C31A 99.7(5)
C3 C4 C29A C32A -142.6(5)
C4 C5 C6 C1 -4.50(15)
C4 C5 C6 C7 168.97(10)
C5 C4 C29 C30 125.9(4)
C5 C4 C29 C31 -113.8(2)
C5 C4 C29 C32 7.0(3)
C5 C4 C29A C30A 151.9(7)
C5 C4 C29A C31A -90.5(4)
C5 C4 C29A C32A 27.2(6)
C5 C6 C7 N1 170.95(9)
C5 C6 C7 C8 -14.62(14)
C6 C1 C2 C3 -6.19(13)
C6 C1 C2 C25 173.67(8)
C6 C7 C8 C9 -173.19(11)
C7 N1 C11 C10 4.83(14)
C7 N1 C11 C12 -173.62(8)
C7 C8 C9 C10 3.15(19)
C8 C9 C10 C11 -3.71(18)
C9 C10 C11 N1 -0.23(16)
C9 C10 C11 C12 178.23(10)
C10 C11 C12 C13 -45.90(13)
C10 C11 C12 C17 129.17(10)
C11 N1 C7 C6 169.11(8)
C11 N1 C7 C8 -5.34(13)
C11 C12 C13 C14 174.07(9)
C11 C12 C17 Zr1 49.70(9)
C11 C12 C17 N2 13.69(14)
C11 C12 C17 C16 -169.88(9)
C12 C13 C14 C15 -2.46(16)
C13 C12 C17 Zr1 -135.33(8)
C13 C12 C17 N2 -171.34(9)
C13 C12 C17 C16 5.09(14)
C13 C14 C15 C16 2.08(17)
C14 C15 C16 C17 2.01(16)
C15 C16 C17 Zr1 111.20(11)
C15 C16 C17 N2 170.74(10)
C15 C16 C17 C12 -5.56(15)
C17 N2 C18 C19 68.62(11)
C17 C12 C13 C14 -1.20(15)
C18 N2 C17 Zr1 157.56(10)
C18 N2 C17 C12 -148.74(9)
C18 N2 C17 C16 35.04(13)
C18 C19 C20 C21 176.04(10)
C18 C19 C24 C23 -176.18(9)
C19 C20 C21 C22 0.31(16)
C20 C19 C24 C23 0.26(15)
C20 C21 C22 C23 -0.35(17)
C21 C22 C23 C24 0.34(16)
C22 C23 C24 C19 -0.30(16)
C24 C19 C20 C21 -0.27(15)
C25 C2 C3 C4 -179.81(10)
C29 C4 C5 C6 172.20(16)
C29 C4 C29A C30A -80.4(14)
C29 C4 C29A C31A 37.2(11)
C29 C4 C29A C32A 154.9(17)
C29A C4 C5 C6 -171.9(3)
C29A C4 C29 C30 65.3(13)
C29A C4 C29 C31 -174.4(14)
C29A C4 C29 C32 -53.5(12)
C33 C34 C35 C36 169.49(9)
C33 C34 C39 C38 -168.95(10)
C34 C35 C36 C37 -1.67(16)
C35 C34 C39 C38 -1.50(15)
C35 C36 C37 C38 0.95(16)
C36 C37 C38 C39 -0.56(17)
C37 C38 C39 C34 0.88(17)
C39 C34 C35 C36 1.90(14)
C40 C41 C42 C43 174.51(9)
C40 C41 C46 C45 -175.93(9)
C41 C42 C43 C44 1.34(16)
C42 C41 C46 C45 -0.83(14)
C42 C43 C44 C45 -0.54(17)
C43 C44 C45 C46 -0.92(17)
C44 C45 C46 C41 1.63(17)
C46 C41 C42 C43 -0.64(14)
